data_7113235
loop_
_publ_author_name
'Teo, Peili'
'Koh, Lip Lin'
'Hor, T. S. Andy'

_publ_section_title
;
 General formation of trigonal-prismatic [Ag~6~X~5~(dppf)~3~]^+^
 (X = Cl, Br, I) through an unusual ligand migration from NiX2(dppf)
 to AgOTf
;
_journal_coden_ASTM CHCOFS
_journal_issue 41
_journal_name_full
;
 Chemical Communications (Cambridge, United Kingdom)
;
_journal_page_first 4221
_journal_page_last 4223
_journal_paper_doi 10.1039/b707218j
_journal_year 2007
_chemical_formula_sum 'C80 H72 Ag2 F6 O6 P6 S2'
_chemical_formula_weight 1709.06
_space_group_IT_number 2
_symmetry_cell_setting triclinic
_symmetry_space_group_name_Hall '-P 1'
_symmetry_space_group_name_H-M 'P -1'
_atom_sites_solution_hydrogens geom
_atom_sites_solution_primary direct
_atom_sites_solution_secondary difmap
_audit_creation_method SHELXL-97
_cell_angle_alpha 95.741(3)
_cell_angle_beta 90.455(3)
_cell_angle_gamma 91.385(3)
_cell_formula_units_Z 2
_cell_length_a 13.5327(13)
_cell_length_b 15.8115(14)
_cell_length_c 18.3558(17)
_cell_measurement_reflns_used 951
_cell_measurement_temperature 223(2)
_cell_measurement_theta_max 18.61
_cell_measurement_theta_min 2.88
_cell_volume 3906.6(6)
_computing_cell_refinement 'Bruker SMART'
_computing_data_collection 'Bruker SMART'
_computing_data_reduction 'Bruker SAINT'
_computing_molecular_graphics 'Bruker SHELXTL'
_computing_publication_material 'Bruker SHELXTL'
_computing_structure_refinement 'SHELXL-97 (Sheldrick, 1997)'
_computing_structure_solution 'SHELXS-97 (Sheldrick, 1990)'
_diffrn_ambient_temperature 223(2)
_diffrn_measured_fraction_theta_full 0.999
_diffrn_measured_fraction_theta_max 0.999
_diffrn_measurement_device_type 'CCD area detector'
_diffrn_measurement_method 'phi and omega scans'
_diffrn_radiation_monochromator graphite
_diffrn_radiation_source 'fine-focus sealed tube'
_diffrn_radiation_type MoK\a
_diffrn_radiation_wavelength 0.71073
_diffrn_reflns_av_R_equivalents 0.0898
_diffrn_reflns_av_sigmaI/netI 0.1841
_diffrn_reflns_limit_h_max 15
_diffrn_reflns_limit_h_min -16
_diffrn_reflns_limit_k_max 18
_diffrn_reflns_limit_k_min -18
_diffrn_reflns_limit_l_max 16
_diffrn_reflns_limit_l_min -21
_diffrn_reflns_number 22707
_diffrn_reflns_theta_full 25.00
_diffrn_reflns_theta_max 25.00
_diffrn_reflns_theta_min 1.11
_exptl_absorpt_coefficient_mu 0.743
_exptl_absorpt_correction_T_max 0.9781
_exptl_absorpt_correction_T_min 0.9161
_exptl_absorpt_correction_type 'Sadabs, (Sheldrick 2001)'
_exptl_crystal_colour COLOURLESS
_exptl_crystal_density_diffrn 1.453
_exptl_crystal_density_meas 0
_exptl_crystal_density_method 'not measured'
_exptl_crystal_description PLATE
_exptl_crystal_F_000 1740
_exptl_crystal_size_max 0.12
_exptl_crystal_size_mid 0.10
_exptl_crystal_size_min 0.03
_refine_diff_density_max 1.021
_refine_diff_density_min -0.806
_refine_diff_density_rms 0.119
_refine_ls_extinction_method none
_refine_ls_goodness_of_fit_ref 1.002
_refine_ls_hydrogen_treatment constr
_refine_ls_matrix_type full
_refine_ls_number_parameters 907
_refine_ls_number_reflns 13734
_refine_ls_number_restraints 30
_refine_ls_restrained_S_all 1.005
_refine_ls_R_factor_all 0.1770
_refine_ls_R_factor_gt 0.0926
_refine_ls_shift/su_max 0.001
_refine_ls_shift/su_mean 0.000
_refine_ls_structure_factor_coef Fsqd
_refine_ls_weighting_details 'calc w=1/[\s^2^(Fo^2^)+(0.0591P)^2^+0.0000P] where P=(Fo^2^+2Fc^2^)/3'
_refine_ls_weighting_scheme calc
_refine_ls_wR_factor_gt 0.1613
_refine_ls_wR_factor_ref 0.1958
_reflns_number_gt 7219
_reflns_number_total 13734
_reflns_threshold_expression >2sigma(I)
_cod_duplicate_entry 7102215
_cod_data_source_file b707218j.txt
_cod_data_source_block 6182
_cod_depositor_comments
;
The following automatic conversions were performed:

'_symmetry_cell_setting' value 'Triclinic' changed to 'triclinic'
according to
/usr/data/users/saulius/automatic-downloads/retrospective/RSC/lib/dictionaries/cif_core.dic
dictionary named 'cif_core.dic' version 2.4.2 from 2011-04-26.

Automatic conversion script
Id: cif_fix_values 2281 2013-09-26 08:29:07Z andrius 
;
_cod_original_sg_symbol_H-M P-1
_cod_database_code 7113235

loop_
_symmetry_equiv_pos_as_xyz
'x, y, z'
'-x, -y, -z'

loop_
_atom_site_label
_atom_site_type_symbol
_atom_site_fract_x
_atom_site_fract_y
_atom_site_fract_z
_atom_site_U_iso_or_equiv
_atom_site_adp_type
_atom_site_occupancy
_atom_site_symmetry_multiplicity
_atom_site_calc_flag
_atom_site_refinement_flags
Ag1 Ag 0.67357(6) 0.57496(5) 0.85234(4) 0.0349(2) Uani 1 1 d .
Ag2 Ag 0.81702(6) 0.87548(5) 0.64887(4) 0.0334(2) Uani 1 1 d .
P1 P 0.7940(2) 0.54283(16) 0.75035(15) 0.0340(7) Uani 1 1 d .
P2 P 0.56451(19) 0.69402(16) 0.83173(15) 0.0323(7) Uani 1 1 d .
P3 P 0.6014(2) 0.45161(16) 0.90931(15) 0.0343(7) Uani 1 1 d .
P4 P 0.9446(2) 0.77622(16) 0.68142(14) 0.0312(6) Uani 1 1 d .
P5 P 0.6852(2) 0.92240(16) 0.73400(14) 0.0314(6) Uani 1 1 d .
P6 P 0.8759(2) 0.99840(18) 0.58223(17) 0.0423(8) Uani 1 1 d .
C1 C 0.8380(7) 0.6247(5) 0.6930(5) 0.034(3) Uani 1 1 d .
H1A H 0.8738 0.5977 0.6511 0.041 Uiso 1 1 calc R
H1B H 0.7811 0.6533 0.6741 0.041 Uiso 1 1 calc R
C2 C 0.9052(7) 0.6897(6) 0.7357(5) 0.038(3) Uani 1 1 d .
H2A H 0.9638 0.6614 0.7521 0.045 Uiso 1 1 calc R
H2B H 0.8706 0.7140 0.7793 0.045 Uiso 1 1 calc R
C3 C 0.6334(7) 0.7651(5) 0.7763(5) 0.028(2) Uani 1 1 d .
H3A H 0.6963 0.7802 0.8016 0.034 Uiso 1 1 calc R
H3B H 0.6491 0.7321 0.7299 0.034 Uiso 1 1 calc R
C4 C 0.5878(7) 0.8474(5) 0.7577(6) 0.033(2) Uani 1 1 d .
H4A H 0.5508 0.8726 0.7998 0.040 Uiso 1 1 calc R
H4B H 0.5416 0.8354 0.7164 0.040 Uiso 1 1 calc R
C5 C 0.9794(9) 0.9651(7) 0.5229(7) 0.063(4) Uani 1 1 d .
H5A H 1.0330 0.9468 0.5534 0.076 Uiso 1 1 calc R
H5B H 0.9576 0.9159 0.4894 0.076 Uiso 1 1 calc R
C1A C 0.9090(7) 0.4926(6) 0.7723(6) 0.034(2) Uani 1 1 d .
C2A C 0.9286(9) 0.4835(6) 0.8459(7) 0.050(3) Uani 1 1 d .
H2A1 H 0.8815 0.5004 0.8815 0.060 Uiso 1 1 calc R
C3A C 1.0176(10) 0.4496(8) 0.8672(8) 0.069(4) Uani 1 1 d .
H3A1 H 1.0308 0.4432 0.9166 0.083 Uiso 1 1 calc R
C4A C 1.0855(10) 0.4258(8) 0.8141(9) 0.072(4) Uani 1 1 d .
H4A1 H 1.1460 0.4037 0.8277 0.086 Uiso 1 1 calc R
C5A C 1.0663(9) 0.4339(7) 0.7415(9) 0.066(4) Uani 1 1 d .
H5A1 H 1.1130 0.4163 0.7058 0.079 Uiso 1 1 calc R
C6A C 0.9780(8) 0.4682(6) 0.7208(7) 0.051(3) Uani 1 1 d .
H6A H 0.9657 0.4747 0.6712 0.061 Uiso 1 1 calc R
C1B C 0.7338(7) 0.4649(6) 0.6841(6) 0.035(3) Uani 1 1 d .
C2B C 0.7441(8) 0.3790(6) 0.6891(7) 0.056(3) Uani 1 1 d .
H2B1 H 0.7863 0.3596 0.7245 0.067 Uiso 1 1 calc R
C3B C 0.6898(9) 0.3210(7) 0.6399(8) 0.063(4) Uani 1 1 d .
H3B1 H 0.6969 0.2623 0.6419 0.076 Uiso 1 1 calc R
C4B C 0.6262(9) 0.3493(9) 0.5887(7) 0.066(4) Uani 1 1 d .
H4B1 H 0.5898 0.3099 0.5567 0.079 Uiso 1 1 calc R
C5B C 0.6164(9) 0.4346(9) 0.5847(7) 0.063(4) Uani 1 1 d .
H5B1 H 0.5733 0.4542 0.5500 0.075 Uiso 1 1 calc R
C6B C 0.6707(8) 0.4919(7) 0.6324(6) 0.050(3) Uani 1 1 d .
H6B H 0.6642 0.5505 0.6293 0.060 Uiso 1 1 calc R
C1C C 0.5171(7) 0.7659(6) 0.9057(6) 0.034(3) Uani 1 1 d .
C2C C 0.4307(8) 0.8090(7) 0.8995(7) 0.054(3) Uani 1 1 d .
H2C H 0.3893 0.7973 0.8582 0.065 Uiso 1 1 calc R
C3C C 0.4057(11) 0.8706(8) 0.9558(7) 0.076(4) Uani 1 1 d .
H3C H 0.3495 0.9033 0.9504 0.091 Uiso 1 1 calc R
C4C C 0.4623(10) 0.8846(8) 1.0197(7) 0.074(4) Uani 1 1 d .
H4C H 0.4425 0.9238 1.0584 0.089 Uiso 1 1 calc R
C5C C 0.5497(10) 0.8391(8) 1.0254(6) 0.059(4) Uani 1 1 d .
H5C H 0.5905 0.8484 1.0673 0.071 Uiso 1 1 calc R
C6C C 0.5740(8) 0.7803(6) 0.9681(6) 0.045(3) Uani 1 1 d .
H6C H 0.6318 0.7491 0.9719 0.054 Uiso 1 1 calc R
C1D C 0.4553(7) 0.6552(6) 0.7788(6) 0.037(3) Uani 1 1 d .
C2D C 0.3756(8) 0.6249(7) 0.8175(7) 0.058(4) Uani 1 1 d .
H2D H 0.3754 0.6310 0.8690 0.069 Uiso 1 1 calc R
C3D C 0.2956(9) 0.5850(9) 0.7772(8) 0.074(4) Uani 1 1 d .
H3D H 0.2402 0.5660 0.8021 0.089 Uiso 1 1 calc R
C4D C 0.2970(10) 0.5733(8) 0.7017(9) 0.075(5) Uani 1 1 d .
H4D H 0.2447 0.5440 0.6754 0.090 Uiso 1 1 calc R
C5D C 0.3759(11) 0.6051(9) 0.6653(8) 0.075(4) Uani 1 1 d .
H5D H 0.3770 0.5981 0.6139 0.091 Uiso 1 1 calc R
C6D C 0.4535(8) 0.6472(7) 0.7037(6) 0.050(3) Uani 1 1 d .
H6D H 0.5057 0.6706 0.6782 0.060 Uiso 1 1 calc R
C1E C 0.5046(7) 0.4010(6) 0.8510(6) 0.036(3) Uani 1 1 d .
C2E C 0.4281(9) 0.3514(7) 0.8774(6) 0.054(3) Uani 1 1 d .
H2E H 0.4289 0.3414 0.9270 0.065 Uiso 1 1 calc R
C3E C 0.3525(9) 0.3171(8) 0.8334(7) 0.061(4) Uani 1 1 d .
H3E H 0.2999 0.2875 0.8534 0.073 Uiso 1 1 calc R
C4E C 0.3535(8) 0.3260(7) 0.7584(7) 0.057(3) Uani 1 1 d .
H4E H 0.3047 0.2997 0.7266 0.068 Uiso 1 1 calc R
C5E C 0.4283(9) 0.3746(8) 0.7333(6) 0.054(3) Uani 1 1 d .
H5E H 0.4281 0.3840 0.6835 0.065 Uiso 1 1 calc R
C6E C 0.5038(7) 0.4104(7) 0.7777(5) 0.044(3) Uani 1 1 d .
H6E H 0.5552 0.4414 0.7575 0.052 Uiso 1 1 calc R
C1F C 0.6869(7) 0.3712(6) 0.9280(6) 0.035(3) Uani 1 1 d .
C2F C 0.6806(8) 0.2876(7) 0.8973(8) 0.064(4) Uani 1 1 d .
H2F H 0.6277 0.2701 0.8654 0.076 Uiso 1 1 calc R
C3F C 0.7508(10) 0.2293(8) 0.9125(10) 0.087(5) Uani 1 1 d .
H3F H 0.7468 0.1734 0.8896 0.104 Uiso 1 1 calc R
C4F C 0.8266(10) 0.2534(10) 0.9614(9) 0.081(5) Uani 1 1 d .
H4F H 0.8729 0.2136 0.9737 0.097 Uiso 1 1 calc R
C5F C 0.8335(9) 0.3351(10) 0.9917(8) 0.077(5) Uani 1 1 d .
H5F H 0.8867 0.3526 1.0233 0.092 Uiso 1 1 calc R
C6F C 0.7630(9) 0.3930(8) 0.9764(7) 0.060(4) Uani 1 1 d .
H6F H 0.7674 0.4487 0.9998 0.072 Uiso 1 1 calc R
C1G C 1.0097(7) 0.7204(7) 0.6046(5) 0.034(3) Uani 1 1 d .
C2G C 1.0855(9) 0.6671(9) 0.6132(7) 0.070(4) Uani 1 1 d .
H2G H 1.1088 0.6601 0.6606 0.085 Uiso 1 1 calc R
C3G C 1.1292(10) 0.6230(9) 0.5531(8) 0.077(4) Uani 1 1 d .
H3G H 1.1820 0.5870 0.5601 0.092 Uiso 1 1 calc R
C4G C 1.0964(9) 0.6314(9) 0.4848(7) 0.070(4) Uani 1 1 d .
H4G H 1.1261 0.6016 0.4441 0.084 Uiso 1 1 calc R
C5G C 1.0195(9) 0.6837(7) 0.4752(6) 0.054(3) Uani 1 1 d .
H5G H 0.9954 0.6893 0.4278 0.065 Uiso 1 1 calc R
C6G C 0.9780(7) 0.7273(6) 0.5335(5) 0.039(3) Uani 1 1 d .
H6G H 0.9258 0.7636 0.5257 0.046 Uiso 1 1 calc R
C1H C 1.0433(8) 0.8291(6) 0.7371(6) 0.042(3) Uani 1 1 d .
C2H C 1.1124(11) 0.8810(10) 0.7086(8) 0.093(6) Uani 1 1 d .
H2H H 1.1098 0.8858 0.6580 0.112 Uiso 1 1 calc R
C3H C 1.1840(12) 0.9257(12) 0.7485(10) 0.121(7) Uani 1 1 d .
H3H H 1.2296 0.9598 0.7254 0.145 Uiso 1 1 calc R
C4H C 1.1899(12) 0.9212(10) 0.8217(8) 0.092(5) Uani 1 1 d .
H4H H 1.2381 0.9529 0.8507 0.111 Uiso 1 1 calc R
C5H C 1.1245(13) 0.8700(11) 0.8515(8) 0.104(6) Uani 1 1 d .
H5H H 1.1289 0.8642 0.9019 0.125 Uiso 1 1 calc R
C6H C 1.0507(12) 0.8254(9) 0.8103(7) 0.085(5) Uani 1 1 d .
H6H H 1.0049 0.7918 0.8335 0.102 Uiso 1 1 calc R
C1I C 0.7453(7) 0.9558(6) 0.8200(6) 0.036(3) Uani 1 1 d .
C2I C 0.7036(9) 0.9500(6) 0.8886(6) 0.046(3) Uani 1 1 d .
H2I H 0.6378 0.9300 0.8909 0.055 Uiso 1 1 calc R
C3I C 0.7547(11) 0.9721(8) 0.9528(7) 0.062(4) Uani 1 1 d .
H3I H 0.7257 0.9652 0.9983 0.074 Uiso 1 1 calc R
C4I C 0.8517(11) 1.0053(7) 0.9489(7) 0.065(4) Uani 1 1 d .
H4I H 0.8881 1.0205 0.9922 0.079 Uiso 1 1 calc R
C5I C 0.8936(9) 1.0157(7) 0.8825(7) 0.058(3) Uani 1 1 d .
H5I H 0.9577 1.0393 0.8796 0.070 Uiso 1 1 calc R
C6I C 0.8387(8) 0.9903(6) 0.8196(6) 0.044(3) Uani 1 1 d .
H6I H 0.8675 0.9972 0.7741 0.053 Uiso 1 1 calc R
C1J C 0.6161(7) 1.0132(6) 0.7110(5) 0.032(2) Uani 1 1 d .
C2J C 0.5968(7) 1.0205(7) 0.6377(6) 0.045(3) Uani 1 1 d .
H2J H 0.6188 0.9781 0.6023 0.054 Uiso 1 1 calc R
C3J C 0.5467(8) 1.0878(8) 0.6151(7) 0.055(3) Uani 1 1 d .
H3J H 0.5366 1.0920 0.5648 0.067 Uiso 1 1 calc R
C4J C 0.5114(9) 1.1488(7) 0.6656(7) 0.055(3) Uani 1 1 d .
H4J H 0.4748 1.1938 0.6505 0.066 Uiso 1 1 calc R
C5J C 0.5300(10) 1.1435(7) 0.7390(8) 0.076(4) Uani 1 1 d .
H5J H 0.5061 1.1848 0.7745 0.091 Uiso 1 1 calc R
C6J C 0.5846(9) 1.0763(7) 0.7596(6) 0.056(3) Uani 1 1 d .
H6J H 0.6003 1.0747 0.8094 0.067 Uiso 1 1 calc R
C1K C 0.7968(8) 1.0480(6) 0.5192(5) 0.040(3) Uani 1 1 d .
C2K C 0.7383(9) 0.9936(9) 0.4734(6) 0.063(4) Uani 1 1 d .
H2K H 0.7409 0.9345 0.4754 0.076 Uiso 1 1 calc R
C3K C 0.6737(11) 1.0276(10) 0.4226(8) 0.094(6) Uani 1 1 d .
H3K H 0.6318 0.9911 0.3920 0.112 Uiso 1 1 calc R
C4K C 0.6729(11) 1.1129(13) 0.4187(9) 0.104(7) Uani 1 1 d .
H4K H 0.6321 1.1348 0.3837 0.125 Uiso 1 1 calc R
C5K C 0.7315(11) 1.1686(10) 0.4656(8) 0.080(5) Uani 1 1 d .
H5K H 0.7283 1.2277 0.4638 0.096 Uiso 1 1 calc R
C6K C 0.7941(8) 1.1357(7) 0.5144(7) 0.052(3) Uani 1 1 d .
H6K H 0.8356 1.1726 0.5450 0.063 Uiso 1 1 calc R
C1L C 0.9217(8) 1.0857(5) 0.6453(4) 0.059(4) Uani 1 1 d G
C2L C 1.0217(7) 1.0997(7) 0.6611(6) 0.118(6) Uani 1 1 d GU
H2L H 1.0689 1.0668 0.6349 0.142 Uiso 1 1 calc R
C3L C 1.0518(7) 1.1624(8) 0.7159(7) 0.154(9) Uani 1 1 d GU
H3L H 1.1194 1.1719 0.7266 0.185 Uiso 1 1 calc R
C4L C 0.9819(11) 1.2111(6) 0.7547(5) 0.126(7) Uani 1 1 d GU
H4L H 1.0023 1.2535 0.7917 0.151 Uiso 1 1 calc R
C5L C 0.8819(10) 1.1971(6) 0.7389(5) 0.115(6) Uani 1 1 d GU
H5L H 0.8346 1.2300 0.7651 0.138 Uiso 1 1 calc R
C6L C 0.8518(6) 1.1344(6) 0.6841(5) 0.074(4) Uani 1 1 d GU
H6L H 0.7841 1.1249 0.6734 0.089 Uiso 1 1 calc R
S1 S 0.6565(2) 0.7424(2) 0.52714(17) 0.0515(8) Uani 1 1 d .
O2 O 0.5783(7) 0.7696(6) 0.4840(6) 0.100(4) Uani 1 1 d .
O3 O 0.6300(7) 0.7092(5) 0.5936(4) 0.077(3) Uani 1 1 d .
O1 O 0.7399(6) 0.7991(5) 0.5322(4) 0.063(2) Uani 1 1 d .
C8 C 0.7025(12) 0.6507(10) 0.4710(6) 0.075(5) Uani 1 1 d .
F1 F 0.7398(8) 0.6694(6) 0.4102(4) 0.121(4) Uani 1 1 d .
F2 F 0.6335(7) 0.5921(5) 0.4573(5) 0.108(3) Uani 1 1 d .
F3 F 0.7747(6) 0.6138(5) 0.5059(4) 0.083(2) Uani 1 1 d .
S2 S 0.8505(2) 0.7007(2) 0.95312(18) 0.0564(9) Uani 1 1 d .
O4 O 0.8091(6) 0.7533(6) 0.9018(4) 0.079(3) Uani 1 1 d .
O5 O 0.7802(7) 0.6405(5) 0.9789(5) 0.079(3) Uani 1 1 d .
O6 O 0.9464(6) 0.6698(6) 0.9363(5) 0.089(3) Uani 1 1 d .
C9 C 0.8719(10) 0.7744(7) 1.0345(7) 0.053(3) Uani 1 1 d .
F4 F 0.9371(5) 0.8354(4) 1.0206(4) 0.077(2) Uani 1 1 d .
F5 F 0.7897(5) 0.8116(4) 1.0571(4) 0.069(2) Uani 1 1 d .
F6 F 0.9082(6) 0.7368(5) 1.0885(4) 0.090(3) Uani 1 1 d .
C7 C 0.5436(7) 0.4697(6) 1.0003(5) 0.035(3) Uani 1 1 d .
H7A H 0.5200 0.4151 1.0155 0.042 Uiso 1 1 calc R
H7B H 0.5933 0.4937 1.0362 0.042 Uiso 1 1 calc R

loop_
_atom_site_aniso_label
_atom_site_aniso_U_11
_atom_site_aniso_U_22
_atom_site_aniso_U_33
_atom_site_aniso_U_23
_atom_site_aniso_U_13
_atom_site_aniso_U_12
Ag1 0.0338(5) 0.0296(4) 0.0425(5) 0.0086(4) 0.0008(4) 0.0060(4)
Ag2 0.0340(5) 0.0334(5) 0.0330(5) 0.0054(4) 0.0043(4) -0.0008(4)
P1 0.0312(16) 0.0313(15) 0.0416(17) 0.0116(13) 0.0073(13) 0.0066(12)
P2 0.0269(15) 0.0286(14) 0.0433(17) 0.0116(13) 0.0032(13) 0.0032(12)
P3 0.0371(17) 0.0336(15) 0.0335(16) 0.0075(13) 0.0065(13) 0.0115(13)
P4 0.0316(16) 0.0293(14) 0.0329(15) 0.0052(12) 0.0016(13) -0.0021(12)
P5 0.0351(16) 0.0276(14) 0.0332(15) 0.0103(12) 0.0056(13) 0.0041(12)
P6 0.0382(18) 0.0417(18) 0.0482(19) 0.0105(15) 0.0106(15) -0.0023(14)
C1 0.042(7) 0.018(5) 0.043(6) 0.011(5) -0.002(5) -0.005(5)
C2 0.035(6) 0.045(6) 0.031(6) -0.005(5) -0.001(5) -0.006(5)
C3 0.024(5) 0.030(5) 0.032(6) 0.005(4) 0.008(5) 0.011(4)
C4 0.024(6) 0.029(6) 0.049(7) 0.013(5) 0.006(5) 0.004(4)
C5 0.062(8) 0.040(7) 0.096(10) 0.036(7) 0.047(8) 0.009(6)
C1A 0.027(6) 0.023(5) 0.053(7) 0.000(5) 0.001(5) -0.003(4)
C2A 0.056(8) 0.031(6) 0.062(8) -0.001(6) 0.007(7) 0.015(6)
C3A 0.069(10) 0.055(8) 0.086(11) 0.014(8) -0.020(9) 0.009(7)
C4A 0.040(8) 0.053(9) 0.124(14) 0.022(9) -0.020(9) 0.004(7)
C5A 0.048(8) 0.039(7) 0.112(12) 0.009(8) 0.034(8) 0.007(6)
C6A 0.033(7) 0.030(6) 0.094(10) 0.019(6) 0.014(7) 0.011(5)
C1B 0.013(5) 0.040(6) 0.054(7) 0.012(6) 0.011(5) -0.011(4)
C2B 0.047(8) 0.023(6) 0.098(10) 0.005(7) 0.009(7) -0.004(5)
C3B 0.049(8) 0.035(7) 0.103(11) -0.005(7) 0.001(8) -0.001(6)
C4B 0.052(9) 0.069(10) 0.069(9) -0.023(8) 0.007(7) -0.025(7)
C5B 0.052(9) 0.078(10) 0.060(9) 0.019(8) 0.002(7) -0.019(7)
C6B 0.051(8) 0.046(7) 0.052(8) 0.002(6) 0.007(7) -0.006(6)
C1C 0.026(6) 0.040(6) 0.040(6) 0.023(5) 0.004(5) 0.001(5)
C2C 0.045(7) 0.064(8) 0.056(8) 0.011(7) 0.005(6) 0.029(6)
C3C 0.099(12) 0.077(10) 0.055(9) 0.020(8) 0.014(9) 0.054(9)
C4C 0.097(12) 0.073(10) 0.057(9) 0.012(7) 0.013(9) 0.051(9)
C5C 0.076(10) 0.067(9) 0.037(7) 0.020(7) 0.002(7) 0.000(7)
C6C 0.042(7) 0.035(6) 0.058(8) 0.001(6) 0.013(6) 0.007(5)
C1D 0.037(6) 0.025(6) 0.051(7) 0.017(5) 0.005(6) 0.010(5)
C2D 0.045(8) 0.075(9) 0.060(8) 0.046(7) -0.006(7) -0.007(7)
C3D 0.043(8) 0.096(11) 0.091(11) 0.048(10) -0.012(8) -0.016(8)
C4D 0.049(9) 0.068(10) 0.106(13) 0.007(9) -0.048(9) -0.016(7)
C5D 0.069(10) 0.076(10) 0.079(11) -0.001(8) -0.021(9) -0.008(8)
C6D 0.030(7) 0.066(8) 0.057(8) 0.017(7) 0.001(6) -0.008(6)
C1E 0.039(6) 0.023(5) 0.045(7) 0.007(5) 0.007(5) -0.004(5)
C2E 0.055(8) 0.062(8) 0.049(8) 0.027(7) -0.005(7) -0.003(7)
C3E 0.044(8) 0.064(9) 0.078(10) 0.028(8) 0.001(7) -0.020(7)
C4E 0.039(7) 0.050(8) 0.082(10) 0.016(7) -0.011(7) -0.004(6)
C5E 0.051(8) 0.078(9) 0.033(7) 0.004(6) -0.004(6) -0.001(7)
C6E 0.030(6) 0.077(9) 0.024(6) 0.012(6) 0.004(5) -0.011(6)
C1F 0.033(6) 0.032(6) 0.043(7) 0.014(5) 0.003(5) 0.009(5)
C2F 0.035(7) 0.033(7) 0.126(12) 0.020(7) -0.003(7) 0.017(6)
C3F 0.053(9) 0.032(7) 0.180(17) 0.031(9) 0.012(10) 0.022(7)
C4F 0.047(9) 0.079(11) 0.129(15) 0.060(11) 0.019(9) 0.024(8)
C5F 0.033(8) 0.104(12) 0.101(12) 0.045(11) -0.005(8) 0.018(8)
C6F 0.058(9) 0.060(8) 0.066(9) 0.018(7) 0.008(7) 0.021(7)
C1G 0.022(6) 0.053(7) 0.029(6) 0.009(5) 0.007(5) -0.017(5)
C2G 0.056(9) 0.098(11) 0.060(9) 0.012(8) 0.008(7) 0.033(8)
C3G 0.057(9) 0.091(11) 0.084(11) 0.007(9) 0.011(9) 0.038(8)
C4G 0.053(9) 0.094(11) 0.057(9) -0.027(8) 0.004(7) 0.005(8)
C5G 0.057(8) 0.069(9) 0.035(7) -0.006(6) -0.003(6) 0.012(7)
C6G 0.036(6) 0.046(7) 0.035(6) 0.011(5) -0.002(5) 0.000(5)
C1H 0.044(7) 0.036(6) 0.046(7) 0.011(5) -0.015(6) -0.005(5)
C2H 0.091(12) 0.129(14) 0.063(10) 0.044(10) -0.030(9) -0.065(11)
C3H 0.096(14) 0.164(18) 0.106(15) 0.053(14) -0.026(12) -0.083(13)
C4H 0.095(13) 0.106(13) 0.070(11) -0.012(10) -0.032(10) -0.040(10)
C5H 0.132(16) 0.123(14) 0.058(10) 0.033(10) -0.035(10) -0.062(12)
C6H 0.115(13) 0.096(12) 0.040(8) -0.004(8) -0.006(8) -0.047(10)
C1I 0.035(6) 0.024(5) 0.050(7) 0.013(5) 0.002(5) 0.007(5)
C2I 0.070(9) 0.038(7) 0.032(6) 0.003(5) 0.003(6) 0.014(6)
C3I 0.092(11) 0.054(8) 0.044(8) 0.014(7) 0.022(8) 0.022(8)
C4I 0.101(12) 0.049(8) 0.046(8) -0.004(6) -0.015(8) 0.031(8)
C5I 0.062(9) 0.041(7) 0.071(9) 0.008(7) -0.007(8) -0.004(6)
C6I 0.055(8) 0.047(7) 0.028(6) -0.002(5) -0.002(6) -0.002(6)
C1J 0.036(6) 0.026(6) 0.037(6) 0.009(5) 0.000(5) 0.004(5)
C2J 0.040(7) 0.050(7) 0.046(7) 0.011(6) -0.006(6) 0.003(6)
C3J 0.040(7) 0.075(9) 0.058(8) 0.038(8) -0.013(6) 0.005(7)
C4J 0.060(9) 0.037(7) 0.070(9) 0.021(7) -0.023(7) 0.001(6)
C5J 0.103(12) 0.039(8) 0.084(11) -0.003(7) -0.015(9) 0.027(7)
C6J 0.085(10) 0.048(7) 0.036(7) -0.001(6) -0.009(7) 0.029(7)
C1K 0.051(7) 0.039(7) 0.031(6) 0.012(5) 0.005(6) -0.014(5)
C2K 0.058(9) 0.085(10) 0.048(8) 0.022(8) 0.006(7) -0.018(8)
C3K 0.092(12) 0.106(13) 0.086(12) 0.038(11) -0.023(10) -0.054(10)
C4K 0.063(11) 0.165(19) 0.098(14) 0.088(14) -0.023(10) -0.016(11)
C5K 0.085(12) 0.084(11) 0.079(11) 0.045(9) 0.009(9) 0.012(9)
C6K 0.052(8) 0.042(7) 0.065(8) 0.022(6) -0.002(7) 0.001(6)
C1L 0.064(9) 0.058(8) 0.060(9) 0.032(7) -0.007(7) -0.012(7)
C2L 0.138(14) 0.090(11) 0.126(13) 0.024(10) -0.057(11) -0.027(10)
C3L 0.154(15) 0.164(16) 0.141(15) 0.015(13) -0.071(13) -0.039(13)
C4L 0.183(16) 0.086(11) 0.109(12) 0.022(10) -0.071(12) -0.042(12)
C5L 0.202(16) 0.046(9) 0.101(12) 0.028(9) -0.019(12) 0.007(10)
C6L 0.121(11) 0.043(7) 0.060(8) 0.020(7) -0.010(8) -0.025(8)
S1 0.049(2) 0.055(2) 0.0511(19) 0.0120(16) -0.0114(16) -0.0092(16)
O2 0.077(7) 0.093(7) 0.136(9) 0.045(7) -0.060(7) 0.001(6)
O3 0.092(7) 0.086(7) 0.058(6) 0.030(5) 0.026(5) 0.014(5)
O1 0.057(6) 0.066(6) 0.063(6) -0.005(5) -0.013(5) -0.017(5)
C8 0.105(13) 0.092(11) 0.025(7) 0.000(7) -0.019(8) -0.053(10)
F1 0.186(11) 0.123(8) 0.050(5) -0.007(5) 0.030(6) -0.031(7)
F2 0.115(8) 0.091(7) 0.113(7) -0.004(5) -0.027(6) -0.040(6)
F3 0.095(6) 0.070(5) 0.079(6) -0.008(4) 0.001(5) 0.000(5)
S2 0.0415(19) 0.068(2) 0.057(2) -0.0110(17) -0.0067(17) 0.0085(17)
O4 0.068(6) 0.124(8) 0.047(5) 0.012(5) -0.012(5) 0.042(6)
O5 0.089(7) 0.044(5) 0.102(8) 0.010(5) -0.008(6) -0.007(5)
O6 0.048(6) 0.094(7) 0.116(8) -0.041(6) -0.008(6) 0.024(5)
C9 0.069(9) 0.041(7) 0.052(8) 0.012(6) -0.029(7) 0.005(7)
F4 0.062(5) 0.059(5) 0.110(6) 0.013(5) -0.010(5) -0.019(4)
F5 0.069(5) 0.068(5) 0.067(5) -0.009(4) 0.008(4) 0.011(4)
F6 0.125(7) 0.080(6) 0.068(5) 0.018(4) -0.039(5) 0.011(5)
C7 0.037(6) 0.037(6) 0.030(6) 0.003(5) -0.010(5) 0.016(5)

loop_
_atom_type_symbol
_atom_type_description
_atom_type_scat_dispersion_real
_atom_type_scat_dispersion_imag
_atom_type_scat_source
C C 0.0033 0.0016 'International Tables Vol C Tables 4.2.6.8 and 6.1.1.4'
H H 0.0000 0.0000 'International Tables Vol C Tables 4.2.6.8 and 6.1.1.4'
P P 0.1023 0.0942 'International Tables Vol C Tables 4.2.6.8 and 6.1.1.4'
Ag Ag -0.8971 1.1015 'International Tables Vol C Tables 4.2.6.8 and 6.1.1.4'
S S 0.1246 0.1234 'International Tables Vol C Tables 4.2.6.8 and 6.1.1.4'
F F 0.0171 0.0103 'International Tables Vol C Tables 4.2.6.8 and 6.1.1.4'
O O 0.0106 0.0060 'International Tables Vol C Tables 4.2.6.8 and 6.1.1.4'

loop_
_geom_angle_atom_site_label_1
_geom_angle_atom_site_label_2
_geom_angle_atom_site_label_3
_geom_angle
_geom_angle_site_symmetry_1
P2 Ag1 P3 118.23(9) .
P2 Ag1 P1 112.98(9) .
P3 Ag1 P1 116.96(9) .
P5 Ag2 P4 122.01(9) .
P5 Ag2 P6 109.47(9) .
P4 Ag2 P6 116.28(9) .
P5 Ag2 O1 109.4(2) .
P4 Ag2 O1 102.88(19) .
P6 Ag2 O1 91.90(19) .
C1B P1 C1A 103.6(5) .
C1B P1 C1 102.6(4) .
C1A P1 C1 101.8(4) .
C1B P1 Ag1 106.9(3) .
C1A P1 Ag1 117.6(4) .
C1 P1 Ag1 122.0(3) .
C1C P2 C1D 104.6(5) .
C1C P2 C3 103.3(4) .
C1D P2 C3 107.1(4) .
C1C P2 Ag1 123.0(3) .
C1D P2 Ag1 110.5(3) .
C3 P2 Ag1 107.3(3) .
C1F P3 C1E 107.6(5) .
C1F P3 C7 99.3(4) .
C1E P3 C7 104.2(5) .
C1F P3 Ag1 115.6(3) .
C1E P3 Ag1 109.8(3) .
C7 P3 Ag1 119.1(3) .
C1H P4 C1G 103.6(5) .
C1H P4 C2 102.7(4) .
C1G P4 C2 103.1(5) .
C1H P4 Ag2 112.4(3) .
C1G P4 Ag2 116.0(3) .
C2 P4 Ag2 117.3(3) .
C1I P5 C1J 105.6(5) .
C1I P5 C4 103.9(5) .
C1J P5 C4 103.0(4) .
C1I P5 Ag2 106.2(3) .
C1J P5 Ag2 116.1(3) .
C4 P5 Ag2 120.6(3) .
C1L P6 C1K 104.3(5) .
C1L P6 C5 106.8(6) .
C1K P6 C5 101.5(5) .
C1L P6 Ag2 111.3(3) .
C1K P6 Ag2 122.3(3) .
C5 P6 Ag2 109.5(3) .
C2 C1 P1 111.4(7) .
C1 C2 P4 112.6(6) .
C4 C3 P2 119.9(6) .
C3 C4 P5 110.0(6) .
C5 C5 P6 114.4(10) 2_776
C6A C1A C2A 119.4(10) .
C6A C1A P1 123.1(8) .
C2A C1A P1 117.5(8) .
C1A C2A C3A 120.6(12) .
C4A C3A C2A 118.6(13) .
C5A C4A C3A 121.1(12) .
C4A C5A C6A 120.1(13) .
C1A C6A C5A 120.3(12) .
C6B C1B C2B 119.9(10) .
C6B C1B P1 119.4(8) .
C2B C1B P1 120.5(9) .
C1B C2B C3B 118.4(11) .
C4B C3B C2B 121.0(11) .
C5B C4B C3B 120.0(12) .
C4B C5B C6B 119.3(12) .
C1B C6B C5B 121.5(11) .
C6C C1C C2C 120.0(11) .
C6C C1C P2 117.2(8) .
C2C C1C P2 122.6(9) .
C1C C2C C3C 118.8(12) .
C4C C3C C2C 121.4(11) .
C3C C4C C5C 118.9(13) .
C6C C5C C4C 118.4(12) .
C1C C6C C5C 122.4(10) .
C6D C1D C2D 120.2(11) .
C6D C1D P2 122.2(8) .
C2D C1D P2 117.2(9) .
C1D C2D C3D 118.0(12) .
C4D C3D C2D 121.2(12) .
C5D C4D C3D 119.2(12) .
C4D C5D C6D 120.5(13) .
C1D C6D C5D 120.7(11) .
C6E C1E C2E 117.2(10) .
C6E C1E P3 119.9(8) .
C2E C1E P3 122.8(8) .
C3E C2E C1E 122.2(11) .
C2E C3E C4E 119.8(11) .
C5E C4E C3E 117.4(11) .
C4E C5E C6E 122.8(11) .
C1E C6E C5E 120.3(10) .
C6F C1F C2F 117.3(9) .
C6F C1F P3 118.4(9) .
C2F C1F P3 124.3(8) .
C1F C2F C3F 121.4(13) .
C4F C3F C2F 119.8(14) .
C5F C4F C3F 119.3(12) .
C4F C5F C6F 120.6(14) .
C1F C6F C5F 121.6(13) .
C2G C1G C6G 116.8(11) .
C2G C1G P4 123.4(9) .
C6G C1G P4 119.7(8) .
C1G C2G C3G 121.1(12) .
C4G C3G C2G 120.5(12) .
C3G C4G C5G 119.2(13) .
C6G C5G C4G 120.3(11) .
C5G C6G C1G 122.2(10) .
C6H C1H C2H 114.9(11) .
C6H C1H P4 123.0(9) .
C2H C1H P4 121.9(9) .
C3H C2H C1H 124.3(13) .
C2H C3H C4H 119.8(14) .
C5H C4H C3H 117.6(14) .
C4H C5H C6H 122.0(14) .
C1H C6H C5H 121.3(13) .
C6I C1I C2I 116.4(10) .
C6I C1I P5 118.6(8) .
C2I C1I P5 125.0(8) .
C3I C2I C1I 122.6(12) .
C2I C3I C4I 118.3(12) .
C5I C4I C3I 120.7(12) .
C4I C5I C6I 118.0(12) .
C1I C6I C5I 123.8(11) .
C6J C1J C2J 116.9(9) .
C6J C1J P5 125.1(8) .
C2J C1J P5 117.9(8) .
C3J C2J C1J 121.9(12) .
C4J C3J C2J 120.1(11) .
C3J C4J C5J 119.3(10) .
C4J C5J C6J 119.0(12) .
C1J C6J C5J 122.7(11) .
C2K C1K C6K 119.8(11) .
C2K C1K P6 116.0(9) .
C6K C1K P6 124.2(9) .
C1K C2K C3K 119.4(12) .
C4K C3K C2K 119.7(14) .
C3K C4K C5K 121.2(14) .
C6K C5K C4K 119.0(13) .
C5K C6K C1K 120.9(12) .
C2L C1L C6L 120.0 .
C2L C1L P6 122.6(7) .
C6L C1L P6 117.0(7) .
C3L C2L C1L 120.0 .
C4L C3L C2L 120.0 .
C3L C4L C5L 120.0 .
C4L C5L C6L 120.0 .
C5L C6L C1L 120.0 .
O2 S1 O3 116.8(6) .
O2 S1 O1 113.3(5) .
O3 S1 O1 115.1(5) .
O2 S1 C8 103.1(7) .
O3 S1 C8 103.6(6) .
O1 S1 C8 102.3(6) .
S1 O1 Ag2 126.9(5) .
F1 C8 F2 109.1(10) .
F1 C8 F3 105.9(14) .
F2 C8 F3 105.7(12) .
F1 C8 S1 113.4(11) .
F2 C8 S1 111.3(12) .
F3 C8 S1 111.0(8) .
O6 S2 O4 115.8(6) .
O6 S2 O5 116.2(6) .
O4 S2 O5 113.6(6) .
O6 S2 C9 103.3(6) .
O4 S2 C9 103.2(5) .
O5 S2 C9 102.0(6) .
F6 C9 F5 108.1(11) .
F6 C9 F4 107.0(10) .
F5 C9 F4 107.6(9) .
F6 C9 S2 112.0(8) .
F5 C9 S2 111.6(8) .
F4 C9 S2 110.3(9) .
C7 C7 P3 111.9(8) 2_667

loop_
_geom_bond_atom_site_label_1
_geom_bond_atom_site_label_2
_geom_bond_distance
_geom_bond_site_symmetry_2
Ag1 P2 2.476(2) .
Ag1 P3 2.487(3) .
Ag1 P1 2.514(3) .
Ag2 P5 2.460(3) .
Ag2 P4 2.471(3) .
Ag2 P6 2.515(3) .
Ag2 O1 2.554(8) .
P1 C1B 1.817(11) .
P1 C1A 1.824(10) .
P1 C1 1.840(8) .
P2 C1C 1.813(11) .
P2 C1D 1.822(11) .
P2 C3 1.833(8) .
P3 C1F 1.796(9) .
P3 C1E 1.805(11) .
P3 C7 1.849(10) .
P4 C1H 1.812(11) .
P4 C1G 1.831(11) .
P4 C2 1.842(9) .
P5 C1I 1.796(11) .
P5 C1J 1.815(9) .
P5 C4 1.836(9) .
P6 C1L 1.805(8) .
P6 C1K 1.817(10) .
P6 C5 1.836(11) .
C1 C2 1.510(13) .
C3 C4 1.521(11) .
C5 C5 1.548(17) 2_776
C1A C6A 1.368(14) .
C1A C2A 1.398(14) .
C2A C3A 1.399(15) .
C3A C4A 1.376(18) .
C4A C5A 1.374(17) .
C5A C6A 1.390(15) .
C1B C6B 1.379(13) .
C1B C2B 1.380(13) .
C2B C3B 1.410(16) .
C3B C4B 1.382(16) .
C4B C5B 1.368(16) .
C5B C6B 1.387(16) .
C1C C6C 1.372(14) .
C1C C2C 1.377(13) .
C2C C3C 1.397(16) .
C3C C4C 1.391(17) .
C4C C5C 1.409(16) .
C5C C6C 1.379(15) .
C1D C6D 1.372(14) .
C1D C2D 1.397(14) .
C2D C3D 1.405(16) .
C3D C4D 1.381(18) .
C4D C5D 1.375(18) .
C5D C6D 1.380(16) .
C1E C6E 1.369(13) .
C1E C2E 1.401(14) .
C2E C3E 1.366(15) .
C3E C4E 1.396(16) .
C4E C5E 1.367(15) .
C5E C6E 1.377(14) .
C1F C6F 1.369(15) .
C1F C2F 1.384(14) .
C2F C3F 1.387(14) .
C3F C4F 1.378(19) .
C4F C5F 1.355(19) .
C5F C6F 1.386(15) .
C1G C2G 1.361(14) .
C1G C6G 1.386(12) .
C2G C3G 1.389(17) .
C3G C4G 1.347(16) .
C4G C5G 1.366(16) .
C5G C6G 1.348(14) .
C1H C6H 1.353(15) .
C1H C2H 1.370(15) .
C2H C3H 1.351(18) .
C3H C4H 1.356(19) .
C4H C5H 1.342(18) .
C5H C6H 1.384(18) .
C1I C6I 1.365(14) .
C1I C2I 1.393(13) .
C2I C3I 1.373(16) .
C3I C4I 1.406(17) .
C4I C5I 1.372(16) .
C5I C6I 1.387(15) .
C1J C6J 1.350(14) .
C1J C2J 1.385(13) .
C2J C3J 1.373(13) .
C3J C4J 1.367(16) .
C4J C5J 1.380(16) .
C5J C6J 1.391(14) .
C1K C2K 1.373(15) .
C1K C6K 1.400(13) .
C2K C3K 1.425(17) .
C3K C4K 1.36(2) .
C4K C5K 1.40(2) .
C5K C6K 1.377(16) .
C1L C2L 1.3900 .
C1L C6L 1.3900 .
C2L C3L 1.3900 .
C3L C4L 1.3900 .
C4L C5L 1.3900 .
C5L C6L 1.3900 .
S1 O2 1.417(8) .
S1 O3 1.421(7) .
S1 O1 1.422(8) .
S1 C8 1.819(16) .
C8 F1 1.287(13) .
C8 F2 1.305(13) .
C8 F3 1.342(16) .
S2 O6 1.423(9) .
S2 O4 1.436(8) .
S2 O5 1.446(9) .
S2 C9 1.817(12) .
C9 F6 1.304(11) .
C9 F5 1.321(13) .
C9 F4 1.336(13) .
C7 C7 1.539(16) 2_667
